data_7031329
loop_
_publ_author_name
'Bikas, Rahman'
'Hosseini-Monfared, Hassan'
'Vasylyeva, Vera'
'Sanchiz, Joaqu\'in'
'Alonso, Javier'
'Barandiaran, Jose Manuel'
'Janiak, Christoph'

_publ_section_title
;
 Heteronuclear, mixed-metal Ag(i)-Mn(ii) coordination polymers with
 bridging N-pyridinylisonicotinohydrazide ligands: synthesis, crystal
 structures, magnetic and photoluminescence properties.
;
_journal_issue 31
_journal_name_full 'Dalton transactions (Cambridge, England : 2003)'
_journal_page_first 11925
_journal_page_last 11935
_journal_paper_doi 10.1039/c4dt01390e
_journal_volume 43
_journal_year 2014
_chemical_formula_moiety 'C42 H34 Ag2 Cl2 Mn3 N12 O4'
_chemical_formula_sum 'C42 H34 Ag2 Cl2 Mn3 N12 O4'
_chemical_formula_weight 1222.27
_chemical_name_systematic
; 
 ? 
;
_space_group_IT_number 14
_symmetry_cell_setting monoclinic
_symmetry_space_group_name_Hall '-P 2ybc'
_symmetry_space_group_name_H-M 'P 1 21/c 1'
_atom_sites_solution_hydrogens geom
_atom_sites_solution_primary direct
_atom_sites_solution_secondary difmap
_audit_creation_method SHELXL-97
_cell_angle_alpha 90.00
_cell_angle_beta 102.411(5)
_cell_angle_gamma 90.00
_cell_formula_units_Z 2
_cell_length_a 10.7323(8)
_cell_length_b 12.8099(10)
_cell_length_c 17.3311(13)
_cell_measurement_reflns_used 6044
_cell_measurement_temperature 296(2)
_cell_measurement_theta_max 65.83
_cell_measurement_theta_min 4.22
_cell_volume 2327.0(3)
_computing_cell_refinement 'SAINT (Bruker, 2006)'
_computing_data_collection 'APEX2 (Bruker, 2006)'
_computing_data_reduction SAINT
_computing_molecular_graphics 'DIAMOND (Crystal Impact, 2009)'
_computing_structure_refinement 'SHELXL-97 (Sheldrick, 2008)'
_computing_structure_solution 'SHELXS-97 (Sheldrick, 2008)'
_diffrn_ambient_temperature 296(2)
_diffrn_measured_fraction_theta_full 0.959
_diffrn_measured_fraction_theta_max 0.960
_diffrn_measurement_device_type 'Bruker Kappa APEX-II CCD area detector'
_diffrn_measurement_method '\f and \w scans'
_diffrn_radiation_monochromator graphite
_diffrn_radiation_source 'microfocus sealed tube'
_diffrn_radiation_type CuK\a
_diffrn_radiation_wavelength 1.54178
_diffrn_reflns_av_R_equivalents 0.0569
_diffrn_reflns_av_sigmaI/netI 0.0508
_diffrn_reflns_limit_h_max 12
_diffrn_reflns_limit_h_min -12
_diffrn_reflns_limit_k_max 13
_diffrn_reflns_limit_k_min -14
_diffrn_reflns_limit_l_max 19
_diffrn_reflns_limit_l_min -18
_diffrn_reflns_number 16411
_diffrn_reflns_theta_full 64.73
_diffrn_reflns_theta_max 65.83
_diffrn_reflns_theta_min 4.22
_exptl_absorpt_coefficient_mu 14.591
_exptl_absorpt_correction_T_max 0.3232
_exptl_absorpt_correction_T_min 0.2182
_exptl_absorpt_correction_type multi-scan
_exptl_absorpt_process_details '(<i>SADABS</i>; Sheldrick, 1996)'
_exptl_crystal_colour red
_exptl_crystal_density_diffrn 1.744
_exptl_crystal_density_method 'not measured'
_exptl_crystal_description prisme
_exptl_crystal_F_000 1210
_exptl_crystal_size_max 0.15
_exptl_crystal_size_mid 0.15
_exptl_crystal_size_min 0.10
_refine_diff_density_max 0.896
_refine_diff_density_min -0.656
_refine_diff_density_rms 0.090
_refine_ls_extinction_method none
_refine_ls_goodness_of_fit_ref 1.028
_refine_ls_hydrogen_treatment mixed
_refine_ls_matrix_type full
_refine_ls_number_parameters 347
_refine_ls_number_reflns 3788
_refine_ls_number_restraints 0
_refine_ls_restrained_S_all 1.028
_refine_ls_R_factor_all 0.0730
_refine_ls_R_factor_gt 0.0485
_refine_ls_shift/su_max 0.000
_refine_ls_shift/su_mean 0.000
_refine_ls_structure_factor_coef Fsqd
_refine_ls_weighting_details 'calc w=1/[\s^2^(Fo^2^)+(0.0260P)^2^+6.7093P] where P=(Fo^2^+2Fc^2^)/3'
_refine_ls_weighting_scheme calc
_refine_ls_wR_factor_gt 0.0863
_refine_ls_wR_factor_ref 0.0941
_reflns_number_gt 2914
_reflns_number_total 3833
_reflns_threshold_expression >2sigma(I)
_cod_data_source_file c4dt01390e2.cif
_cod_data_source_block b187-2
_cod_depositor_comments
;
The following automatic conversions were performed:

'_symmetry_cell_setting' value 'Monoclinic' changed to 'monoclinic'
according to
/usr/data/users/saulius/crontab/automatic-downloads/rss-feeds/RSC/lib/dictionaries/cif_core.dic
dictionary named 'cif_core.dic' version 2.4.2 from 2011-04-26.

Automatic conversion script
Id: cif_fix_values 2281 2013-09-26 08:29:07Z andrius 

 Adding full bibliography for 7031329--7031330.cif.
;
_cod_original_sg_symbol_H-M 'P 21/c'
_cod_database_code 7031329

loop_
_symmetry_equiv_pos_as_xyz
'x, y, z'
'-x, y+1/2, -z+1/2'
'-x, -y, -z'
'x, -y-1/2, z-1/2'

loop_
_atom_site_label
_atom_site_type_symbol
_atom_site_fract_x
_atom_site_fract_y
_atom_site_fract_z
_atom_site_U_iso_or_equiv
_atom_site_adp_type
_atom_site_occupancy
_atom_site_symmetry_multiplicity
_atom_site_calc_flag
_atom_site_refinement_flags
Ag1 Ag 0.08315(5) 0.49067(4) 0.20951(3) 0.06163(19) Uani 1 1 d .
Mn1 Mn 0.27892(7) 0.42241(6) -0.03998(5) 0.0316(2) Uani 1 1 d .
Mn2 Mn 0.0000 0.5000 0.5000 0.0238(2) Uani 1 2 d S
Cl1 Cl 0.11805(13) 0.31391(11) -0.11660(9) 0.0547(4) Uani 1 1 d .
N1 N -0.0058(4) 0.5023(3) 0.3735(3) 0.0397(11) Uani 1 1 d .
N2 N 0.2121(4) 0.4551(4) 0.0619(3) 0.0455(12) Uani 1 1 d .
N3 N 0.2261(3) 0.5823(3) -0.0967(2) 0.0300(9) Uani 1 1 d .
N4 N 0.4168(3) 0.4637(3) -0.1097(2) 0.0268(9) Uani 1 1 d .
N5 N 0.5194(3) 0.3978(3) -0.1062(2) 0.0297(9) Uani 1 1 d .
N6 N 0.8258(3) 0.1055(3) -0.0236(2) 0.0282(9) Uani 1 1 d .
O1 O 0.4375(3) 0.3162(3) -0.0084(2) 0.0351(8) Uani 1 1 d .
O2 O -0.1299(4) 0.6354(3) 0.4900(3) 0.0518(12) Uani 1 1 d .
C1 C 0.0182(5) 0.4983(4) 0.3130(4) 0.0427(13) Uani 1 1 d .
C2 C 0.1672(5) 0.4726(4) 0.1143(4) 0.0450(14) Uani 1 1 d .
C3 C 0.1247(5) 0.6392(4) -0.0902(3) 0.0373(13) Uani 1 1 d .
C4 C 0.0798(5) 0.7200(4) -0.1409(4) 0.0482(16) Uani 1 1 d .
C5 C 0.1394(6) 0.7427(5) -0.2005(4) 0.0509(16) Uani 1 1 d .
C6 C 0.2453(5) 0.6861(4) -0.2075(3) 0.0395(13) Uani 1 1 d .
C7 C 0.2889(4) 0.6074(4) -0.1542(3) 0.0280(11) Uani 1 1 d .
C8 C 0.5422(5) 0.6654(4) -0.2110(4) 0.0400(13) Uani 1 1 d .
C9 C 0.6191(6) 0.6897(5) -0.2631(4) 0.0499(16) Uani 1 1 d .
C10 C 0.6393(6) 0.6185(6) -0.3165(4) 0.0584(18) Uani 1 1 d .
C11 C 0.5853(7) 0.5221(6) -0.3181(5) 0.071(2) Uani 1 1 d .
C12 C 0.5096(6) 0.4963(5) -0.2661(4) 0.0533(16) Uani 1 1 d .
C13 C 0.4864(4) 0.5685(4) -0.2120(3) 0.0280(11) Uani 1 1 d .
C14 C 0.4016(4) 0.5425(3) -0.1576(3) 0.0249(10) Uani 1 1 d .
C15 C 0.5186(4) 0.3256(3) -0.0515(3) 0.0249(10) Uani 1 1 d .
C16 C 0.6245(4) 0.2483(3) -0.0437(3) 0.0243(10) Uani 1 1 d .
C17 C 0.7200(4) 0.2576(4) -0.0854(3) 0.0296(12) Uani 1 1 d .
C18 C 0.8170(4) 0.1856(4) -0.0739(3) 0.0306(11) Uani 1 1 d .
H18 H 0.8801 0.1929 -0.1028 0.037 Uiso 1 1 calc R
C19 C 0.7328(5) 0.0970(4) 0.0162(3) 0.0376(13) Uani 1 1 d .
C20 C 0.6318(5) 0.1658(4) 0.0081(3) 0.0362(13) Uani 1 1 d .
C21 C -0.2347(5) 0.6585(5) 0.4276(4) 0.0605(18) Uani 1 1 d .
H21A H -0.2741 0.7223 0.4391 0.091 Uiso 1 1 calc R
H21B H -0.2956 0.6027 0.4221 0.091 Uiso 1 1 calc R
H21C H -0.2055 0.6664 0.3793 0.091 Uiso 1 1 calc R
H2 H -0.121(5) 0.667(4) 0.526(3) 0.035(17) Uiso 1 1 d .
H3 H 0.078(5) 0.613(4) -0.048(4) 0.063(18) Uiso 1 1 d .
H4 H 0.005(5) 0.759(4) -0.134(3) 0.060(17) Uiso 1 1 d .
H5 H 0.107(5) 0.795(5) -0.237(4) 0.064(18) Uiso 1 1 d .
H6 H 0.281(4) 0.699(4) -0.245(3) 0.024(14) Uiso 1 1 d .
H8 H 0.523(5) 0.714(4) -0.177(3) 0.042(16) Uiso 1 1 d .
H9 H 0.661(6) 0.754(5) -0.260(4) 0.07(2) Uiso 1 1 d .
H10 H 0.700(6) 0.636(5) -0.352(4) 0.08(2) Uiso 1 1 d .
H11 H 0.597(6) 0.472(5) -0.352(4) 0.08(2) Uiso 1 1 d .
H12 H 0.477(5) 0.432(5) -0.266(3) 0.056(18) Uiso 1 1 d .
H17 H 0.720(5) 0.308(4) -0.117(3) 0.049(17) Uiso 1 1 d .
H19 H 0.747(5) 0.037(5) 0.054(3) 0.059(17) Uiso 1 1 d .
H20 H 0.567(4) 0.156(3) 0.032(3) 0.024(13) Uiso 1 1 d .

loop_
_atom_site_aniso_label
_atom_site_aniso_U_11
_atom_site_aniso_U_22
_atom_site_aniso_U_33
_atom_site_aniso_U_23
_atom_site_aniso_U_13
_atom_site_aniso_U_12
Ag1 0.0822(4) 0.0723(3) 0.0419(3) -0.0218(2) 0.0387(2) -0.0303(3)
Mn1 0.0320(4) 0.0332(5) 0.0327(4) 0.0049(4) 0.0140(4) 0.0072(3)
Mn2 0.0239(5) 0.0247(5) 0.0245(5) -0.0050(4) 0.0089(4) -0.0070(4)
Cl1 0.0525(9) 0.0494(8) 0.0563(9) 0.0074(7) -0.0019(7) -0.0110(7)
N1 0.049(3) 0.044(3) 0.029(3) -0.006(2) 0.014(2) -0.013(2)
N2 0.047(3) 0.050(3) 0.044(3) -0.003(2) 0.019(2) -0.003(2)
N3 0.025(2) 0.033(2) 0.033(2) -0.0018(19) 0.0069(19) 0.0030(18)
N4 0.024(2) 0.026(2) 0.030(2) 0.0030(17) 0.0058(18) 0.0061(16)
N5 0.023(2) 0.028(2) 0.041(2) 0.0122(19) 0.0112(18) 0.0110(16)
N6 0.026(2) 0.031(2) 0.030(2) 0.0065(18) 0.0116(18) 0.0084(17)
O1 0.0284(18) 0.042(2) 0.040(2) 0.0147(16) 0.0181(16) 0.0160(15)
O2 0.049(3) 0.046(3) 0.053(3) -0.019(2) -0.005(2) 0.0133(19)
C1 0.051(3) 0.036(3) 0.042(3) -0.007(3) 0.012(3) -0.012(3)
C2 0.045(3) 0.045(3) 0.046(3) -0.003(3) 0.011(3) -0.007(3)
C3 0.028(3) 0.040(3) 0.043(3) -0.006(3) 0.006(3) 0.002(2)
C4 0.034(3) 0.042(3) 0.069(4) -0.007(3) 0.011(3) 0.013(3)
C5 0.048(4) 0.038(3) 0.064(4) 0.010(3) 0.005(3) 0.019(3)
C6 0.042(3) 0.039(3) 0.038(3) 0.012(3) 0.011(3) 0.008(3)
C7 0.028(3) 0.027(3) 0.029(3) 0.000(2) 0.004(2) 0.003(2)
C8 0.044(3) 0.034(3) 0.045(3) 0.006(3) 0.016(3) 0.001(2)
C9 0.048(4) 0.047(4) 0.058(4) 0.015(3) 0.018(3) -0.005(3)
C10 0.054(4) 0.073(5) 0.056(4) 0.017(4) 0.030(3) -0.002(3)
C11 0.084(5) 0.078(6) 0.066(5) -0.020(4) 0.053(4) -0.009(4)
C12 0.066(4) 0.045(4) 0.059(4) -0.014(3) 0.034(3) -0.011(3)
C13 0.026(3) 0.031(3) 0.028(3) 0.006(2) 0.007(2) 0.003(2)
C14 0.026(3) 0.025(2) 0.024(2) -0.001(2) 0.004(2) 0.0022(19)
C15 0.018(2) 0.025(3) 0.031(3) 0.002(2) 0.006(2) 0.0037(19)
C16 0.022(2) 0.024(2) 0.027(3) 0.003(2) 0.006(2) 0.0045(19)
C17 0.032(3) 0.030(3) 0.030(3) 0.010(2) 0.014(2) 0.007(2)
C18 0.026(3) 0.036(3) 0.034(3) 0.010(2) 0.014(2) 0.006(2)
C19 0.035(3) 0.040(3) 0.043(3) 0.021(3) 0.020(3) 0.017(2)
C20 0.027(3) 0.043(3) 0.046(3) 0.015(3) 0.024(3) 0.008(2)
C21 0.048(4) 0.058(4) 0.069(4) -0.008(3) -0.002(3) 0.014(3)

loop_
_atom_type_symbol
_atom_type_description
_atom_type_scat_dispersion_real
_atom_type_scat_dispersion_imag
_atom_type_scat_source
C C 0.0181 0.0091 'International Tables Vol C Tables 4.2.6.8 and 6.1.1.4'
H H 0.0000 0.0000 'International Tables Vol C Tables 4.2.6.8 and 6.1.1.4'
N N 0.0311 0.0180 'International Tables Vol C Tables 4.2.6.8 and 6.1.1.4'
O O 0.0492 0.0322 'International Tables Vol C Tables 4.2.6.8 and 6.1.1.4'
Mn Mn -0.5299 2.8052 'International Tables Vol C Tables 4.2.6.8 and 6.1.1.4'
Ag Ag 0.1306 4.2820 'International Tables Vol C Tables 4.2.6.8 and 6.1.1.4'
Cl Cl 0.3639 0.7018 'International Tables Vol C Tables 4.2.6.8 and 6.1.1.4'

loop_
_geom_angle_atom_site_label_1
_geom_angle_atom_site_label_2
_geom_angle_atom_site_label_3
_geom_angle
_geom_angle_site_symmetry_1
_geom_angle_site_symmetry_3
C2 Ag1 C1 172.8(2) . .
N2 Mn1 O1 107.92(16) . .
N2 Mn1 N4 145.39(16) . .
O1 Mn1 N4 72.52(13) . .
N2 Mn1 N3 94.90(16) . .
O1 Mn1 N3 141.53(13) . .
N4 Mn1 N3 71.22(13) . .
N2 Mn1 Cl1 104.40(13) . .
O1 Mn1 Cl1 102.19(10) . .
N4 Mn1 Cl1 109.33(11) . .
N3 Mn1 Cl1 101.49(10) . .
N1 Mn2 N1 180.0(2) . 3_566
N1 Mn2 O2 91.70(17) . .
N1 Mn2 O2 88.30(17) 3_566 .
N1 Mn2 O2 88.30(17) . 3_566
N1 Mn2 O2 91.70(17) 3_566 3_566
O2 Mn2 O2 179.999(1) . 3_566
N1 Mn2 N6 91.03(15) . 2_655
N1 Mn2 N6 88.97(15) 3_566 2_655
O2 Mn2 N6 91.60(15) . 2_655
O2 Mn2 N6 88.40(15) 3_566 2_655
N1 Mn2 N6 88.97(15) . 4_466
N1 Mn2 N6 91.03(15) 3_566 4_466
O2 Mn2 N6 88.40(15) . 4_466
O2 Mn2 N6 91.60(15) 3_566 4_466
N6 Mn2 N6 180.00(15) 2_655 4_466
C1 N1 Mn2 165.2(5) . .
C2 N2 Mn1 175.2(5) . .
C3 N3 C7 118.4(4) . .
C3 N3 Mn1 125.7(4) . .
C7 N3 Mn1 114.3(3) . .
C14 N4 N5 119.7(4) . .
C14 N4 Mn1 122.7(3) . .
N5 N4 Mn1 117.4(3) . .
C15 N5 N4 109.4(4) . .
C19 N6 C18 116.4(4) . .
C19 N6 Mn2 122.4(3) . 2_645
C18 N6 Mn2 121.0(3) . 2_645
C15 O1 Mn1 113.2(3) . .
C21 O2 Mn2 127.5(4) . .
C21 O2 H2 118(4) . .
Mn2 O2 H2 114(4) . .
N1 C1 Ag1 173.5(5) . .
N2 C2 Ag1 175.0(5) . .
N3 C3 C4 122.5(6) . .
N3 C3 H3 114(3) . .
C4 C3 H3 123(3) . .
C5 C4 C3 119.3(5) . .
C5 C4 H4 121(3) . .
C3 C4 H4 119(3) . .
C4 C5 C6 119.1(6) . .
C4 C5 H5 121(4) . .
C6 C5 H5 120(4) . .
C5 C6 C7 119.6(6) . .
C5 C6 H6 119(3) . .
C7 C6 H6 122(3) . .
N3 C7 C6 121.0(4) . .
N3 C7 C14 115.8(4) . .
C6 C7 C14 123.1(5) . .
C13 C8 C9 120.9(6) . .
C13 C8 H8 118(3) . .
C9 C8 H8 121(3) . .
C10 C9 C8 120.0(6) . .
C10 C9 H9 119(4) . .
C8 C9 H9 120(4) . .
C9 C10 C11 119.8(6) . .
C9 C10 H10 119(4) . .
C11 C10 H10 121(4) . .
C10 C11 C12 120.8(7) . .
C10 C11 H11 123(4) . .
C12 C11 H11 117(4) . .
C13 C12 C11 120.1(6) . .
C13 C12 H12 120(4) . .
C11 C12 H12 120(4) . .
C12 C13 C8 118.2(5) . .
C12 C13 C14 120.5(5) . .
C8 C13 C14 121.2(5) . .
N4 C14 C7 113.8(4) . .
N4 C14 C13 124.9(4) . .
C7 C14 C13 121.2(4) . .
O1 C15 N5 126.7(4) . .
O1 C15 C16 119.3(4) . .
N5 C15 C16 114.0(4) . .
C20 C16 C17 117.5(4) . .
C20 C16 C15 120.3(4) . .
C17 C16 C15 122.2(4) . .
C18 C17 C16 119.4(5) . .
C18 C17 H17 121(4) . .
C16 C17 H17 120(4) . .
N6 C18 C17 123.8(4) . .
N6 C18 H18 118.1 . .
C17 C18 H18 118.1 . .
N6 C19 C20 123.6(5) . .
N6 C19 H19 112(3) . .
C20 C19 H19 124(3) . .
C16 C20 C19 119.3(5) . .
C16 C20 H20 118(3) . .
C19 C20 H20 123(3) . .
O2 C21 H21A 109.5 . .
O2 C21 H21B 109.5 . .
H21A C21 H21B 109.5 . .
O2 C21 H21C 109.5 . .
H21A C21 H21C 109.5 . .
H21B C21 H21C 109.5 . .

loop_
_geom_bond_atom_site_label_1
_geom_bond_atom_site_label_2
_geom_bond_distance
_geom_bond_site_symmetry_2
Ag1 C2 2.057(7) .
Ag1 C1 2.061(6) .
Mn1 N2 2.086(5) .
Mn1 O1 2.155(3) .
Mn1 N4 2.168(4) .
Mn1 N3 2.289(4) .
Mn1 Cl1 2.3855(16) .
Mn2 N1 2.180(4) .
Mn2 N1 2.180(4) 3_566
Mn2 O2 2.208(4) .
Mn2 O2 2.208(4) 3_566
Mn2 N6 2.272(4) 2_655
Mn2 N6 2.272(4) 4_466
N1 C1 1.134(7) .
N2 C2 1.138(7) .
N3 C3 1.335(6) .
N3 C7 1.357(6) .
N4 C14 1.295(5) .
N4 N5 1.379(5) .
N5 C15 1.325(6) .
N6 C19 1.334(6) .
N6 C18 1.336(6) .
N6 Mn2 2.272(3) 2_645
O1 C15 1.270(5) .
O2 C21 1.414(7) .
O2 H2 0.74(5) .
C3 C4 1.376(8) .
C3 H3 1.03(6) .
C4 C5 1.358(8) .
C4 H4 0.98(6) .
C5 C6 1.376(8) .
C5 H5 0.94(6) .
C6 C7 1.380(7) .
C6 H6 0.85(5) .
C7 C14 1.479(6) .
C8 C13 1.376(7) .
C8 C9 1.383(8) .
C8 H8 0.91(5) .
C9 C10 1.350(9) .
C9 H9 0.93(6) .
C10 C11 1.362(10) .
C10 H10 1.02(7) .
C11 C12 1.378(9) .
C11 H11 0.89(7) .
C12 C13 1.376(7) .
C12 H12 0.89(6) .
C13 C14 1.483(6) .
C15 C16 1.492(6) .
C16 C20 1.378(6) .
C16 C17 1.381(6) .
C17 C18 1.373(6) .
C17 H17 0.85(5) .
C18 H18 0.9300 .
C19 C20 1.380(7) .
C19 H19 1.00(6) .
C20 H20 0.89(4) .
C21 H21A 0.9600 .
C21 H21B 0.9600 .
C21 H21C 0.9600 .

loop_
_geom_hbond_atom_site_label_D
_geom_hbond_atom_site_label_H
_geom_hbond_atom_site_label_A
_geom_hbond_distance_DH
_geom_hbond_distance_HA
_geom_hbond_distance_DA
_geom_hbond_angle_DHA
_geom_hbond_site_symmetry_A
O2 H2 Cl1 0.74(5) 2.44(5) 3.152(5) 162(6) 2

loop_
_geom_torsion_atom_site_label_1
_geom_torsion_atom_site_label_2
_geom_torsion_atom_site_label_3
_geom_torsion_atom_site_label_4
_geom_torsion
_geom_torsion_site_symmetry_1
O2 Mn2 N1 C1 141.2(17) .
O2 Mn2 N1 C1 -38.8(17) 3_566
N6 Mn2 N1 C1 49.5(17) 2_655
N6 Mn2 N1 C1 -130.5(17) 4_466
N2 Mn1 N3 C3 -34.6(4) .
O1 Mn1 N3 C3 -161.8(3) .
N4 Mn1 N3 C3 177.9(4) .
Cl1 Mn1 N3 C3 71.2(4) .
N2 Mn1 N3 C7 160.2(3) .
O1 Mn1 N3 C7 33.1(4) .
N4 Mn1 N3 C7 12.7(3) .
Cl1 Mn1 N3 C7 -94.0(3) .
N2 Mn1 N4 C14 -80.6(5) .
O1 Mn1 N4 C14 -177.0(4) .
N3 Mn1 N4 C14 -10.1(3) .
Cl1 Mn1 N4 C14 85.8(4) .
N2 Mn1 N4 N5 104.2(4) .
O1 Mn1 N4 N5 7.8(3) .
N3 Mn1 N4 N5 174.7(3) .
Cl1 Mn1 N4 N5 -89.4(3) .
C14 N4 N5 C15 177.6(4) .
Mn1 N4 N5 C15 -7.0(5) .
N2 Mn1 O1 C15 -150.7(3) .
N4 Mn1 O1 C15 -7.1(3) .
N3 Mn1 O1 C15 -27.2(4) .
Cl1 Mn1 O1 C15 99.6(3) .
N1 Mn2 O2 C21 36.6(5) .
N1 Mn2 O2 C21 -143.4(5) 3_566
N6 Mn2 O2 C21 127.7(5) 2_655
N6 Mn2 O2 C21 -52.3(5) 4_466
C7 N3 C3 C4 1.9(7) .
Mn1 N3 C3 C4 -162.7(4) .
N3 C3 C4 C5 0.7(8) .
C3 C4 C5 C6 -1.7(9) .
C4 C5 C6 C7 0.2(9) .
C3 N3 C7 C6 -3.5(7) .
Mn1 N3 C7 C6 162.9(4) .
C3 N3 C7 C14 179.0(4) .
Mn1 N3 C7 C14 -14.6(5) .
C5 C6 C7 N3 2.4(8) .
C5 C6 C7 C14 179.7(5) .
C13 C8 C9 C10 0.7(9) .
C8 C9 C10 C11 -1.0(10) .
C9 C10 C11 C12 0.3(11) .
C10 C11 C12 C13 0.7(11) .
C11 C12 C13 C8 -0.9(9) .
C11 C12 C13 C14 178.0(6) .
C9 C8 C13 C12 0.2(8) .
C9 C8 C13 C14 -178.7(5) .
N5 N4 C14 C7 -179.1(4) .
Mn1 N4 C14 C7 5.8(5) .
N5 N4 C14 C13 1.1(7) .
Mn1 N4 C14 C13 -174.0(3) .
N3 C7 C14 N4 6.6(6) .
C6 C7 C14 N4 -170.8(5) .
N3 C7 C14 C13 -173.6(4) .
C6 C7 C14 C13 9.0(7) .
C12 C13 C14 N4 56.0(7) .
C8 C13 C14 N4 -125.2(5) .
C12 C13 C14 C7 -123.8(5) .
C8 C13 C14 C7 55.1(6) .
Mn1 O1 C15 N5 6.5(6) .
Mn1 O1 C15 C16 -172.1(3) .
N4 N5 C15 O1 0.2(6) .
N4 N5 C15 C16 178.8(4) .
O1 C15 C16 C20 2.0(7) .
N5 C15 C16 C20 -176.7(4) .
O1 C15 C16 C17 -176.1(4) .
N5 C15 C16 C17 5.2(6) .
C20 C16 C17 C18 0.0(7) .
C15 C16 C17 C18 178.1(4) .
C19 N6 C18 C17 0.6(7) .
Mn2 N6 C18 C17 -173.9(4) 2_645
C16 C17 C18 N6 -0.4(8) .
C18 N6 C19 C20 -0.5(8) .
Mn2 N6 C19 C20 174.0(4) 2_645
C17 C16 C20 C19 0.1(7) .
C15 C16 C20 C19 -178.0(5) .
N6 C19 C20 C16 0.1(9) .
